data_1512695
loop_
_publ_author_name
'Manoj Trivedi'
'Gurmeet Singh'
'R. Nagarajan'
'Nigam P. Rath'

_publ_section_title
;
 Imidazole containing palladium(II) complexes as efficient pre-catalyst
 systems for Heck and Suzuki coupling reaction: Synthesis, structural
 characterization and catalytic properties
;
_journal_name_full
;
Inorganica Chimica Acta
;
_journal_page_first 107
_journal_page_last 116
_journal_volume 393
_journal_year 2012
_chemical_formula_sum 'C18 H16 Cl2 N4 Pd'
_chemical_formula_weight 465.65
_space_group_IT_number 2
_symmetry_cell_setting triclinic
_symmetry_space_group_name_Hall '-P 1'
_symmetry_space_group_name_H-M 'P -1'
_atom_sites_solution_hydrogens geom
_atom_sites_solution_primary direct
_atom_sites_solution_secondary difmap
_cell_angle_alpha 106.659(3)
_cell_angle_beta 99.131(3)
_cell_angle_gamma 115.376(3)
_cell_formula_units_Z 1
_cell_length_a 7.0872(4)
_cell_length_b 7.8015(5)
_cell_length_c 9.4730(6)
_cell_measurement_reflns_used 4626
_cell_measurement_temperature 100(2)
_cell_measurement_theta_max 42.11
_cell_measurement_theta_min 3.10
_cell_volume 428.72(5)
_computing_cell_refinement 'Bruker SAINT'
_computing_data_collection 'Bruker APEX2'
_computing_data_reduction 'Bruker SAINT'
_computing_molecular_graphics 'Bruker SHELXTL'
_computing_publication_material 'Bruker SHELXTL'
_computing_structure_refinement 'SHELXL-97 (Sheldrick, 2008)'
_computing_structure_solution 'SHELXS-97 (Sheldrick, 2008)'
_diffrn_ambient_temperature 100(2)
_diffrn_measured_fraction_theta_full 1.000
_diffrn_measured_fraction_theta_max 0.950
_diffrn_measurement_device_type 'Bruker APEX-II CCD'
_diffrn_measurement_method '\f and \w scans'
_diffrn_radiation_monochromator graphite
_diffrn_radiation_source 'fine-focus sealed tube'
_diffrn_radiation_type MoK\a
_diffrn_radiation_wavelength 0.71073
_diffrn_reflns_av_R_equivalents 0.0322
_diffrn_reflns_av_sigmaI/netI 0.0268
_diffrn_reflns_limit_h_max 13
_diffrn_reflns_limit_h_min -14
_diffrn_reflns_limit_k_max 14
_diffrn_reflns_limit_k_min -15
_diffrn_reflns_limit_l_max 18
_diffrn_reflns_limit_l_min 0
_diffrn_reflns_number 44067
_diffrn_reflns_theta_full 25.00
_diffrn_reflns_theta_max 45.34
_diffrn_reflns_theta_min 2.37
_exptl_absorpt_coefficient_mu 1.402
_exptl_absorpt_correction_T_max 0.8204
_exptl_absorpt_correction_T_min 0.7563
_exptl_absorpt_correction_type multi-scan
_exptl_absorpt_process_details 'twinabs v2008/2'
_exptl_crystal_colour yellow
_exptl_crystal_density_diffrn 1.804
_exptl_crystal_density_method 'not measured'
_exptl_crystal_description irregular
_exptl_crystal_F_000 232
_exptl_crystal_size_max 0.21
_exptl_crystal_size_mid 0.20
_exptl_crystal_size_min 0.15
_refine_diff_density_max 0.892
_refine_diff_density_min -1.041
_refine_diff_density_rms 0.112
_refine_ls_extinction_method none
_refine_ls_goodness_of_fit_ref 1.072
_refine_ls_hydrogen_treatment constr
_refine_ls_matrix_type full
_refine_ls_number_parameters 116
_refine_ls_number_reflns 6840
_refine_ls_number_restraints 0
_refine_ls_restrained_S_all 1.072
_refine_ls_R_factor_all 0.0232
_refine_ls_R_factor_gt 0.0221
_refine_ls_shift/su_max 0.001
_refine_ls_shift/su_mean 0.000
_refine_ls_structure_factor_coef Fsqd
_refine_ls_weighting_details 'calc w=1/[\s^2^(Fo^2^)+(0.0190P)^2^+0.0958P] where P=(Fo^2^+2Fc^2^)/3'
_refine_ls_weighting_scheme calc
_refine_ls_wR_factor_gt 0.0478
_refine_ls_wR_factor_ref 0.0483
_reflns_number_gt 6703
_reflns_number_total 6840
_reflns_threshold_expression >2sigma(I)
_cod_data_source_file ICA-2013-394-107-116-1.cif
_cod_data_source_block Complex-1
_cod_original_sg_symbol_Hall -P1
_cod_original_sg_symbol_H-M P-1
_cod_database_code 1512695

loop_
_symmetry_equiv_pos_as_xyz
'x, y, z'
'-x, -y, -z'

loop_
_atom_site_label
_atom_site_type_symbol
_atom_site_fract_x
_atom_site_fract_y
_atom_site_fract_z
_atom_site_U_iso_or_equiv
_atom_site_adp_type
_atom_site_occupancy
_atom_site_symmetry_multiplicity
_atom_site_calc_flag
_atom_site_refinement_flags
Pd1 Pd 1.0000 0.5000 0.0000 0.00853(2) Uani 1 2 d S
Cl1 Cl 1.13582(4) 0.76188(3) -0.08556(3) 0.01434(3) Uani 1 1 d .
N1 N 0.83851(12) 0.62453(12) 0.10684(8) 0.01109(10) Uani 1 1 d .
N2 N 0.68498(12) 0.71481(12) 0.27574(8) 0.01171(10) Uani 1 1 d .
C1 C 0.73733(15) 0.72233(14) 0.05523(10) 0.01319(12) Uani 1 1 d .
H1 H 0.7358 0.7467 -0.0375 0.016 Uiso 1 1 calc R
C2 C 0.64033(15) 0.77803(14) 0.15861(10) 0.01336(12) Uani 1 1 d .
H2 H 0.5583 0.8466 0.1518 0.016 Uiso 1 1 calc R
C3 C 0.80418(14) 0.62277(14) 0.23948(9) 0.01170(12) Uani 1 1 d .
H3 H 0.8561 0.5648 0.3008 0.014 Uiso 1 1 calc R
C4 C 0.62690(14) 0.74925(13) 0.41452(9) 0.01178(12) Uani 1 1 d .
C5 C 0.41406(15) 0.70982(17) 0.40594(11) 0.01680(15) Uani 1 1 d .
H5 H 0.3061 0.6590 0.3084 0.020 Uiso 1 1 calc R
C6 C 0.36198(16) 0.74608(18) 0.54285(12) 0.01862(16) Uani 1 1 d .
H6 H 0.2171 0.7203 0.5387 0.022 Uiso 1 1 calc R
C7 C 0.51858(16) 0.81930(15) 0.68532(11) 0.01575(14) Uani 1 1 d .
H7 H 0.4808 0.8429 0.7781 0.019 Uiso 1 1 calc R
C8 C 0.73101(16) 0.85809(15) 0.69208(10) 0.01507(13) Uani 1 1 d .
H8 H 0.8389 0.9087 0.7897 0.018 Uiso 1 1 calc R
C9 C 0.78557(14) 0.82286(14) 0.55638(10) 0.01371(13) Uani 1 1 d .
H9 H 0.9306 0.8490 0.5605 0.016 Uiso 1 1 calc R

loop_
_atom_site_aniso_label
_atom_site_aniso_U_11
_atom_site_aniso_U_22
_atom_site_aniso_U_33
_atom_site_aniso_U_23
_atom_site_aniso_U_13
_atom_site_aniso_U_12
Pd1 0.00935(3) 0.00951(3) 0.00820(3) 0.00391(3) 0.00397(2) 0.00532(2)
Cl1 0.01796(8) 0.01415(8) 0.01801(8) 0.00995(7) 0.01117(7) 0.00987(7)
N1 0.0123(2) 0.0120(3) 0.0114(2) 0.0055(2) 0.00533(19) 0.0071(2)
N2 0.0135(3) 0.0132(3) 0.0114(2) 0.0051(2) 0.0059(2) 0.0085(2)
C1 0.0157(3) 0.0153(3) 0.0138(3) 0.0078(3) 0.0069(2) 0.0100(3)
C2 0.0151(3) 0.0150(3) 0.0147(3) 0.0074(3) 0.0063(2) 0.0100(3)
C3 0.0130(3) 0.0139(3) 0.0118(3) 0.0058(2) 0.0058(2) 0.0086(3)
C4 0.0124(3) 0.0121(3) 0.0120(3) 0.0043(2) 0.0056(2) 0.0069(2)
C5 0.0125(3) 0.0222(4) 0.0149(3) 0.0048(3) 0.0052(2) 0.0094(3)
C6 0.0148(3) 0.0254(4) 0.0182(3) 0.0074(3) 0.0087(3) 0.0119(3)
C7 0.0187(4) 0.0162(3) 0.0155(3) 0.0065(3) 0.0099(3) 0.0098(3)
C8 0.0164(3) 0.0164(3) 0.0128(3) 0.0063(3) 0.0058(2) 0.0077(3)
C9 0.0130(3) 0.0164(3) 0.0134(3) 0.0067(2) 0.0058(2) 0.0078(3)

loop_
_atom_type_symbol
_atom_type_description
_atom_type_scat_dispersion_real
_atom_type_scat_dispersion_imag
_atom_type_scat_source
C C 0.0033 0.0016 'International Tables Vol C Tables 4.2.6.8 and 6.1.1.4'
H H 0.0000 0.0000 'International Tables Vol C Tables 4.2.6.8 and 6.1.1.4'
N N 0.0061 0.0033 'International Tables Vol C Tables 4.2.6.8 and 6.1.1.4'
Cl Cl 0.1484 0.1585 'International Tables Vol C Tables 4.2.6.8 and 6.1.1.4'
Pd Pd -0.9988 1.0072 'International Tables Vol C Tables 4.2.6.8 and 6.1.1.4'

loop_
_geom_angle_atom_site_label_1
_geom_angle_atom_site_label_2
_geom_angle_atom_site_label_3
_geom_angle
_geom_angle_site_symmetry_1
_geom_angle_site_symmetry_3
N1 Pd1 N1 180.00(6) 2_765 .
N1 Pd1 Cl1 90.06(2) 2_765 2_765
N1 Pd1 Cl1 89.94(2) . 2_765
N1 Pd1 Cl1 89.94(2) 2_765 .
N1 Pd1 Cl1 90.06(2) . .
Cl1 Pd1 Cl1 180.000(1) 2_765 .
C3 N1 C1 106.83(7) . .
C3 N1 Pd1 125.85(6) . .
C1 N1 Pd1 127.30(6) . .
C3 N2 C2 107.63(7) . .
C3 N2 C4 125.54(7) . .
C2 N2 C4 126.75(7) . .
C2 C1 N1 108.93(8) . .
C2 C1 H1 125.5 . .
N1 C1 H1 125.5 . .
C1 C2 N2 106.16(8) . .
C1 C2 H2 126.9 . .
N2 C2 H2 126.9 . .
N1 C3 N2 110.44(7) . .
N1 C3 H3 124.8 . .
N2 C3 H3 124.8 . .
C9 C4 C5 121.11(8) . .
C9 C4 N2 119.13(7) . .
C5 C4 N2 119.76(8) . .
C4 C5 C6 118.69(8) . .
C4 C5 H5 120.7 . .
C6 C5 H5 120.7 . .
C7 C6 C5 120.86(9) . .
C7 C6 H6 119.6 . .
C5 C6 H6 119.6 . .
C6 C7 C8 119.80(8) . .
C6 C7 H7 120.1 . .
C8 C7 H7 120.1 . .
C9 C8 C7 120.00(8) . .
C9 C8 H8 120.0 . .
C7 C8 H8 120.0 . .
C8 C9 C4 119.54(8) . .
C8 C9 H9 120.2 . .
C4 C9 H9 120.2 . .

loop_
_geom_bond_atom_site_label_1
_geom_bond_atom_site_label_2
_geom_bond_distance
_geom_bond_site_symmetry_2
Pd1 N1 2.0088(7) 2_765
Pd1 N1 2.0088(7) .
Pd1 Cl1 2.2954(2) 2_765
Pd1 Cl1 2.2954(2) .
N1 C3 1.3199(11) .
N1 C1 1.3809(11) .
N2 C3 1.3483(11) .
N2 C2 1.3822(11) .
N2 C4 1.4263(11) .
C1 C2 1.3588(12) .
C1 H1 0.9500 .
C2 H2 0.9500 .
C3 H3 0.9500 .
C4 C9 1.3873(12) .
C4 C5 1.3877(12) .
C5 C6 1.3890(13) .
C5 H5 0.9500 .
C6 C7 1.3852(14) .
C6 H6 0.9500 .
C7 C8 1.3893(14) .
C7 H7 0.9500 .
C8 C9 1.3870(12) .
C8 H8 0.9500 .
C9 H9 0.9500 .

loop_
_geom_torsion_atom_site_label_1
_geom_torsion_atom_site_label_2
_geom_torsion_atom_site_label_3
_geom_torsion_atom_site_label_4
_geom_torsion
_geom_torsion_site_symmetry_1
N1 Pd1 N1 C3 53(100) 2_765
Cl1 Pd1 N1 C3 34.56(7) 2_765
Cl1 Pd1 N1 C3 -145.44(7) .
N1 Pd1 N1 C1 -125(100) 2_765
Cl1 Pd1 N1 C1 -143.47(7) 2_765
Cl1 Pd1 N1 C1 36.53(7) .
C3 N1 C1 C2 -0.41(10) .
Pd1 N1 C1 C2 177.92(6) .
N1 C1 C2 N2 0.55(10) .
C3 N2 C2 C1 -0.49(10) .
C4 N2 C2 C1 176.45(8) .
C1 N1 C3 N2 0.10(10) .
Pd1 N1 C3 N2 -178.26(6) .
C2 N2 C3 N1 0.25(10) .
C4 N2 C3 N1 -176.74(8) .
C3 N2 C4 C9 43.91(13) .
C2 N2 C4 C9 -132.50(10) .
C3 N2 C4 C5 -136.38(10) .
C2 N2 C4 C5 47.20(13) .
C9 C4 C5 C6 0.19(15) .
N2 C4 C5 C6 -179.51(9) .
C4 C5 C6 C7 -0.28(17) .
C5 C6 C7 C8 0.29(16) .
C6 C7 C8 C9 -0.21(15) .
C7 C8 C9 C4 0.12(14) .
C5 C4 C9 C8 -0.12(14) .
N2 C4 C9 C8 179.58(8) .
